data_7008486
loop_
_publ_author_name
'Bratsos, Ioannis'
'Zangrando, Ennio'
'Serli, Barbara'
'Katsaros, Nikos'
'Alessio, Enzo'

_publ_section_title
;
 The unprecedented bridging coordination mode of 1,1-cyclobutane
 dicarboxylate (mu-cbdc-O,O') stabilized by intramolecular hydrogen
 bonds in ruthenium(II) complexes.
;
_journal_issue 24
_journal_name_full 'Dalton transactions (Cambridge, England : 2003)'
_journal_page_first 3881
_journal_page_last 3885
_journal_paper_doi 10.1039/b503412d
_journal_year 2005
_chemical_formula_moiety 'C24 H54 N2 O14 Ru2 S6, 2(C H4 O), 2(C0.50 H2 O0.50)'
_chemical_formula_sum 'C27 H66 N2 O17 Ru2 S6'
_chemical_formula_weight 1085.32
_chemical_name_systematic
;
bis[tris(dimethylsulfoxide,S)-amino-(mu-cyclobutane-1,1-dicarboxylato)
-ruthenium(II)] methanol solvated
;
_space_group_IT_number 2
_symmetry_cell_setting triclinic
_symmetry_space_group_name_Hall '-P 1'
_symmetry_space_group_name_H-M 'P -1'
_atom_sites_solution_hydrogens geom
_atom_sites_solution_primary direct
_atom_sites_solution_secondary difmap
_audit_creation_method SHELXL-97
_cell_angle_alpha 94.01(3)
_cell_angle_beta 102.58(3)
_cell_angle_gamma 119.68(3)
_cell_formula_units_Z 1
_cell_length_a 11.132(3)
_cell_length_b 11.097(4)
_cell_length_c 11.975(4)
_cell_measurement_temperature 150(2)
_cell_volume 1226.5(9)
_computing_cell_refinement 'Mosflm (Acta Cryst. D50, 760, 1994)'
_computing_data_collection 'Nonius Xpress'
_computing_data_reduction 'Scala (Acta Cryst. D50, 760, 1994)'
_computing_molecular_graphics 'Ortep3/windows (Farrugia,1997)'
_computing_publication_material 'Wingx 1.64.04 (Farrugia, 1999)'
_computing_structure_refinement 'SHELX97 (Sheldrick, 1998)'
_computing_structure_solution 'SHELX97 (Sheldrick, 1998)'
_diffrn_ambient_temperature 150(2)
_diffrn_measured_fraction_theta_full 0.893
_diffrn_measured_fraction_theta_max 0.893
_diffrn_measurement_device_type 'image plate dip1030'
_diffrn_measurement_method 'laser scanner'
_diffrn_radiation_monochromator graphite
_diffrn_radiation_source 'fine-focus sealed tube'
_diffrn_radiation_type Mok\a
_diffrn_radiation_wavelength 0.71073
_diffrn_reflns_av_R_equivalents 0.0885
_diffrn_reflns_av_sigmaI/netI 0.0941
_diffrn_reflns_limit_h_max 13
_diffrn_reflns_limit_h_min -13
_diffrn_reflns_limit_k_max 12
_diffrn_reflns_limit_k_min -13
_diffrn_reflns_limit_l_max 14
_diffrn_reflns_limit_l_min -14
_diffrn_reflns_number 12929
_diffrn_reflns_theta_full 26.37
_diffrn_reflns_theta_max 26.37
_diffrn_reflns_theta_min 2.13
_exptl_absorpt_coefficient_mu 0.931
_exptl_absorpt_correction_T_max 0.9032
_exptl_absorpt_correction_T_min 0.7338
_exptl_absorpt_correction_type refdelf
_exptl_absorpt_process_details
;
Parkin S,Moezzi B & Hope H, (1995) J. Appl. Cryst. 28, 53-56
Cubic fit to sin(theta)/lambda - 24 parameters
;
_exptl_crystal_colour colourless
_exptl_crystal_density_diffrn 1.469
_exptl_crystal_density_method 'not measured'
_exptl_crystal_description plate
_exptl_crystal_F_000 562
_exptl_crystal_size_max 0.40
_exptl_crystal_size_mid 0.30
_exptl_crystal_size_min 0.10
_refine_diff_density_max 1.351
_refine_diff_density_min -0.880
_refine_diff_density_rms 0.155
_refine_ls_extinction_method none
_refine_ls_goodness_of_fit_ref 1.076
_refine_ls_hydrogen_treatment mixed
_refine_ls_matrix_type full
_refine_ls_number_parameters 251
_refine_ls_number_reflns 4468
_refine_ls_number_restraints 12
_refine_ls_restrained_S_all 1.080
_refine_ls_R_factor_all 0.0903
_refine_ls_R_factor_gt 0.0668
_refine_ls_shift/su_max 0.001
_refine_ls_shift/su_mean 0.000
_refine_ls_structure_factor_coef Fsqd
_refine_ls_weighting_details 'calc w=1/[\s^2^(Fo^2^)+(0.1395P)^2^+0.3381P] where P=(Fo^2^+2Fc^2^)/3'
_refine_ls_weighting_scheme calc
_refine_ls_wR_factor_gt 0.1808
_refine_ls_wR_factor_ref 0.2030
_reflns_number_gt 3205
_reflns_number_total 4468
_reflns_threshold_expression >2sigma(I)
_cod_data_source_file b503412d.txt
_cod_data_source_block 4
_cod_original_cell_volume 1226.5(7)
_cod_database_code 7008486

loop_
_symmetry_equiv_pos_as_xyz
'x, y, z'
'-x, -y, -z'

loop_
_atom_site_label
_atom_site_type_symbol
_atom_site_fract_x
_atom_site_fract_y
_atom_site_fract_z
_atom_site_U_iso_or_equiv
_atom_site_adp_type
_atom_site_occupancy
_atom_site_symmetry_multiplicity
_atom_site_calc_flag
_atom_site_refinement_flags
_atom_site_disorder_assembly
_atom_site_disorder_group
Ru Ru 0.43038(6) 0.60861(5) 0.26294(5) 0.0527(3) Uani 1 1 d . . .
N1 N 0.4362(7) 0.4363(6) 0.1807(5) 0.0578(14) Uani 1 1 d . . .
H1A H 0.5188 0.4405 0.2188 0.087 Uiso 1 1 calc R . .
H1B H 0.4339 0.4415 0.1048 0.087 Uiso 1 1 calc R . .
H1C H 0.3584 0.3530 0.1832 0.087 Uiso 1 1 calc R . .
S1 S 0.4421(2) 0.79214(18) 0.37985(16) 0.0575(5) Uani 1 1 d . . .
S2 S 0.5673(2) 0.74501(18) 0.15707(16) 0.0600(5) Uani 1 1 d . . .
S3 S 0.2273(2) 0.54866(19) 0.12443(16) 0.0604(5) Uani 1 1 d . . .
O11 O 0.5376(7) 0.9390(5) 0.3676(5) 0.0717(14) Uani 1 1 d . . .
O12 O 0.5675(7) 0.6676(6) 0.0512(5) 0.0764(16) Uani 1 1 d . . .
O13 O 0.2002(7) 0.6632(6) 0.0953(5) 0.0743(15) Uani 1 1 d . . .
C1 C 0.4990(10) 0.7882(8) 0.5290(7) 0.070(2) Uani 1 1 d . . .
H1D H 0.5943 0.7988 0.5469 0.105 Uiso 1 1 calc R . .
H1E H 0.4294 0.6975 0.5442 0.105 Uiso 1 1 calc R . .
H1F H 0.5047 0.8661 0.5785 0.105 Uiso 1 1 calc R . .
C2 C 0.2711(10) 0.7696(11) 0.3725(8) 0.079(2) Uani 1 1 d . . .
H2A H 0.2841 0.8485 0.4266 0.119 Uiso 1 1 calc R . .
H2B H 0.2106 0.6800 0.3943 0.119 Uiso 1 1 calc R . .
H2C H 0.2241 0.7680 0.2926 0.119 Uiso 1 1 calc R . .
C3 C 0.7515(10) 0.8603(10) 0.2410(8) 0.081(2) Uani 1 1 d . . .
H3A H 0.7901 0.8041 0.2745 0.122 Uiso 1 1 calc R . .
H3B H 0.7579 0.9262 0.3042 0.122 Uiso 1 1 calc R . .
H3C H 0.8077 0.9140 0.1904 0.122 Uiso 1 1 calc R . .
C4 C 0.5290(12) 0.8761(9) 0.1095(9) 0.083(3) Uani 1 1 d . . .
H4A H 0.5959 0.9315 0.0662 0.124 Uiso 1 1 calc R . .
H4B H 0.5409 0.9393 0.1778 0.124 Uiso 1 1 calc R . .
H4C H 0.4294 0.8286 0.0585 0.124 Uiso 1 1 calc R . .
C5 C 0.0682(8) 0.4158(9) 0.1519(8) 0.070(2) Uani 1 1 d . . .
H5A H -0.0141 0.3797 0.0817 0.106 Uiso 1 1 calc R . .
H5B H 0.0501 0.4565 0.2169 0.106 Uiso 1 1 calc R . .
H5C H 0.0807 0.3378 0.1722 0.106 Uiso 1 1 calc R . .
C6 C 0.2094(10) 0.4567(9) -0.0118(7) 0.074(2) Uani 1 1 d . . .
H6A H 0.1162 0.4276 -0.0673 0.111 Uiso 1 1 calc R . .
H6B H 0.2145 0.3726 -0.0002 0.111 Uiso 1 1 calc R . .
H6C H 0.2878 0.5193 -0.0429 0.111 Uiso 1 1 calc R . .
O1 O 0.2339(6) 0.2637(5) 0.2939(5) 0.0685(13) Uani 1 1 d . . .
O2 O 0.3142(5) 0.4876(5) 0.3703(4) 0.0575(11) Uani 1 1 d . . .
O3 O 0.6145(5) 0.6614(4) 0.4013(4) 0.0525(10) Uani 1 1 d . . .
O4 O 0.7023(7) 0.5357(8) 0.3415(5) 0.090(2) Uani 1 1 d . . .
C7 C 0.7028(8) 0.6199(7) 0.4143(6) 0.0561(16) Uani 1 1 d . . .
C9 C 0.2476(7) 0.3543(7) 0.3685(6) 0.0530(15) Uani 1 1 d . . .
C8 C 0.1783(7) 0.3140(7) 0.4673(6) 0.0535(15) Uani 1 1 d . . .
C10 C 0.0744(8) 0.1534(8) 0.4574(7) 0.0651(18) Uani 1 1 d . . .
H10A H 0.0340 0.0966 0.3766 0.078 Uiso 1 1 calc R . .
H10B H 0.1151 0.1113 0.5124 0.078 Uiso 1 1 calc R . .
C11 C -0.0285(11) 0.1869(10) 0.4976(10) 0.088(3) Uani 1 1 d . . .
H11A H -0.0187 0.1921 0.5823 0.106 Uiso 1 1 calc R . .
H11B H -0.1309 0.1247 0.4504 0.106 Uiso 1 1 calc R . .
C12 C 0.0510(8) 0.3366(9) 0.4641(7) 0.0670(19) Uani 1 1 d . . .
H12A H 0.0027 0.3405 0.3857 0.080 Uiso 1 1 calc R . .
H12B H 0.0748 0.4169 0.5245 0.080 Uiso 1 1 calc R . .
O1M O 0.8312(8) 0.4103(8) 0.2602(7) 0.096(2) Uani 1 1 d . . .
H1M H 0.8005 0.4567 0.2894 0.144 Uiso 1 1 calc R . .
C1M C 0.7197(12) 0.2679(13) 0.2204(12) 0.111(4) Uani 1 1 d . . .
H2M H 0.7478 0.2185 0.1707 0.167 Uiso 1 1 calc R . .
H3M H 0.6317 0.2623 0.1752 0.167 Uiso 1 1 calc R . .
H4M H 0.7015 0.2233 0.2876 0.167 Uiso 1 1 calc R . .
O2M O 0.1199(19) -0.0259(16) 0.2030(15) 0.145(7) Uani 0.50 1 d PRU . .
H8M H 0.1538 0.0611 0.2302 0.218 Uiso 0.50 1 d PR . .
C2M C 0.2015(19) -0.0132(16) 0.1269(15) 0.108(7) Uani 0.50 1 d PU . .
H5M H 0.1763 0.0282 0.0629 0.162 Uiso 0.50 1 calc PR . .
H6M H 0.1814 -0.1072 0.0948 0.162 Uiso 0.50 1 calc PR . .
H7M H 0.3045 0.0483 0.1693 0.162 Uiso 0.50 1 calc PR . .

loop_
_atom_site_aniso_label
_atom_site_aniso_U_11
_atom_site_aniso_U_22
_atom_site_aniso_U_33
_atom_site_aniso_U_23
_atom_site_aniso_U_13
_atom_site_aniso_U_12
Ru 0.0602(4) 0.0442(4) 0.0587(4) 0.0176(2) 0.0154(3) 0.0309(3)
N1 0.071(4) 0.050(3) 0.061(3) 0.018(3) 0.019(3) 0.037(3)
S1 0.0707(11) 0.0491(9) 0.0644(10) 0.0181(7) 0.0211(9) 0.0385(8)
S2 0.0699(11) 0.0482(9) 0.0618(10) 0.0182(7) 0.0183(9) 0.0304(8)
S3 0.0675(11) 0.0548(10) 0.0628(11) 0.0192(8) 0.0121(8) 0.0367(9)
O11 0.098(4) 0.047(3) 0.085(4) 0.022(2) 0.043(3) 0.041(3)
O12 0.103(4) 0.059(3) 0.065(3) 0.018(2) 0.037(3) 0.035(3)
O13 0.088(4) 0.066(3) 0.075(3) 0.019(3) 0.006(3) 0.051(3)
C1 0.091(6) 0.061(4) 0.066(4) 0.017(3) 0.020(4) 0.045(4)
C2 0.085(6) 0.090(6) 0.084(6) 0.020(4) 0.030(5) 0.059(5)
C3 0.074(5) 0.077(5) 0.073(5) 0.026(4) 0.025(4) 0.022(4)
C4 0.114(7) 0.070(5) 0.092(6) 0.050(5) 0.045(6) 0.058(5)
C5 0.058(4) 0.067(5) 0.077(5) 0.023(4) 0.011(4) 0.029(4)
C6 0.078(5) 0.062(5) 0.070(5) 0.014(4) 0.009(4) 0.032(4)
O1 0.085(4) 0.050(3) 0.077(3) 0.020(2) 0.030(3) 0.036(3)
O2 0.061(3) 0.045(2) 0.065(3) 0.023(2) 0.014(2) 0.028(2)
O3 0.064(3) 0.044(2) 0.054(3) 0.0135(18) 0.015(2) 0.032(2)
O4 0.090(4) 0.113(5) 0.080(4) -0.017(3) -0.001(3) 0.077(4)
C7 0.060(4) 0.050(3) 0.070(4) 0.023(3) 0.025(3) 0.033(3)
C9 0.053(4) 0.049(3) 0.062(4) 0.020(3) 0.014(3) 0.030(3)
C8 0.056(4) 0.048(3) 0.058(4) 0.017(3) 0.017(3) 0.027(3)
C10 0.064(4) 0.054(4) 0.072(5) 0.020(3) 0.022(4) 0.026(3)
C11 0.076(6) 0.080(6) 0.106(7) 0.024(5) 0.031(5) 0.037(5)
C12 0.064(4) 0.069(5) 0.071(5) 0.023(4) 0.017(4) 0.037(4)
O1M 0.111(5) 0.103(5) 0.116(5) 0.028(4) 0.046(4) 0.079(5)
C1M 0.092(7) 0.099(8) 0.132(10) -0.015(7) 0.021(7) 0.051(7)
O2M 0.156(10) 0.111(9) 0.161(11) 0.016(7) 0.056(8) 0.062(8)
C2M 0.135(11) 0.090(9) 0.118(10) 0.005(7) 0.055(8) 0.067(8)

loop_
_atom_type_symbol
_atom_type_description
_atom_type_scat_dispersion_real
_atom_type_scat_dispersion_imag
_atom_type_scat_source
C C 0.0033 0.0016 'International Tables Vol C Tables 4.2.6.8 and 6.1.1.4'
H H 0.0000 0.0000 'International Tables Vol C Tables 4.2.6.8 and 6.1.1.4'
O O 0.0106 0.0060 'International Tables Vol C Tables 4.2.6.8 and 6.1.1.4'
S S 0.1246 0.1234 'International Tables Vol C Tables 4.2.6.8 and 6.1.1.4'
Ru Ru -1.2594 0.8363 'International Tables Vol C Tables 4.2.6.8 and 6.1.1.4'
N N 0.0061 0.0033 'International Tables Vol C Tables 4.2.6.8 and 6.1.1.4'

loop_
_geom_angle_atom_site_label_1
_geom_angle_atom_site_label_2
_geom_angle_atom_site_label_3
_geom_angle
_geom_angle_site_symmetry_1
_geom_angle_site_symmetry_3
_geom_angle_publ_flag
O2 Ru O3 84.47(18) . . ?
O2 Ru N1 92.3(2) . . ?
O3 Ru N1 90.3(2) . . ?
O2 Ru S3 92.14(15) . . ?
O3 Ru S3 176.41(13) . . ?
N1 Ru S3 91.07(18) . . ?
O2 Ru S2 176.50(14) . . ?
O3 Ru S2 92.12(14) . . ?
N1 Ru S2 88.48(17) . . ?
S3 Ru S2 91.26(8) . . ?
O2 Ru S1 82.97(14) . . ?
O3 Ru S1 81.69(13) . . ?
N1 Ru S1 171.00(17) . . ?
S3 Ru S1 96.74(8) . . ?
S2 Ru S1 95.78(7) . . ?
O11 S1 C1 106.5(4) . . ?
O11 S1 C2 107.4(4) . . ?
C1 S1 C2 99.7(5) . . ?
O11 S1 Ru 118.0(2) . . ?
C1 S1 Ru 109.4(3) . . ?
C2 S1 Ru 114.0(3) . . ?
O12 S2 C3 106.7(4) . . ?
O12 S2 C4 105.9(4) . . ?
C3 S2 C4 98.9(5) . . ?
O12 S2 Ru 115.6(2) . . ?
C3 S2 Ru 112.4(3) . . ?
C4 S2 Ru 115.7(3) . . ?
O13 S3 C5 106.2(4) . . ?
O13 S3 C6 105.2(4) . . ?
C5 S3 C6 98.7(4) . . ?
O13 S3 Ru 118.4(3) . . ?
C5 S3 Ru 113.3(3) . . ?
C6 S3 Ru 113.0(3) . . ?
C9 O2 Ru 132.5(5) . . ?
C7 O3 Ru 132.5(4) . . ?
O4 C7 O3 126.0(7) . . ?
O4 C7 C8 119.1(6) . 2_666 ?
O3 C7 C8 114.9(6) . 2_666 ?
O1 C9 O2 125.1(6) . . ?
O1 C9 C8 121.1(6) . . ?
O2 C9 C8 113.8(6) . . ?
C9 C8 C7 109.4(6) . 2_666 ?
C9 C8 C10 116.0(6) . . ?
C7 C8 C10 110.7(6) 2_666 . ?
C9 C8 C12 116.5(6) . . ?
C7 C8 C12 114.0(6) 2_666 . ?
C10 C8 C12 89.0(5) . . ?
C11 C10 C8 89.1(6) . . ?
C10 C11 C12 88.8(6) . . ?
C8 C12 C11 87.0(6) . . ?

loop_
_geom_bond_atom_site_label_1
_geom_bond_atom_site_label_2
_geom_bond_distance
_geom_bond_site_symmetry_2
_geom_bond_publ_flag
Ru O2 2.091(5) . ?
Ru O3 2.118(5) . ?
Ru N1 2.126(5) . ?
Ru S3 2.242(2) . ?
Ru S2 2.247(2) . ?
Ru S1 2.320(2) . ?
S1 O11 1.481(5) . ?
S1 C1 1.772(8) . ?
S1 C2 1.773(9) . ?
S2 O12 1.482(5) . ?
S2 C3 1.782(9) . ?
S2 C4 1.801(8) . ?
S3 O13 1.492(5) . ?
S3 C5 1.776(8) . ?
S3 C6 1.780(9) . ?
O1 C9 1.223(8) . ?
O2 C9 1.282(8) . ?
O3 C7 1.262(8) . ?
O4 C7 1.230(9) . ?
C7 C8 1.541(10) 2_666 ?
C9 C8 1.525(9) . ?
C8 C7 1.541(10) 2_666 ?
C8 C10 1.549(10) . ?
C8 C12 1.551(10) . ?
C10 C11 1.524(12) . ?
C11 C12 1.581(12) . ?
O1M C1M 1.399(13) . ?
C2M O2M 1.3881 . ?

loop_
_geom_torsion_atom_site_label_1
_geom_torsion_atom_site_label_2
_geom_torsion_atom_site_label_3
_geom_torsion_atom_site_label_4
_geom_torsion
_geom_torsion_site_symmetry_1
_geom_torsion_site_symmetry_2
_geom_torsion_site_symmetry_3
_geom_torsion_site_symmetry_4
_geom_torsion_publ_flag
O2 Ru S1 O11 170.9(3) . . . . ?
O3 Ru S1 O11 85.5(3) . . . . ?
N1 Ru S1 O11 112.2(11) . . . . ?
S3 Ru S1 O11 -97.8(3) . . . . ?
S2 Ru S1 O11 -5.8(3) . . . . ?
O2 Ru S1 C1 49.0(4) . . . . ?
O3 Ru S1 C1 -36.4(4) . . . . ?
N1 Ru S1 C1 -9.7(11) . . . . ?
S3 Ru S1 C1 140.3(3) . . . . ?
S2 Ru S1 C1 -127.7(3) . . . . ?
O2 Ru S1 C2 -61.7(4) . . . . ?
O3 Ru S1 C2 -147.1(4) . . . . ?
N1 Ru S1 C2 -120.4(11) . . . . ?
S3 Ru S1 C2 29.7(4) . . . . ?
S2 Ru S1 C2 121.6(4) . . . . ?
O2 Ru S2 O12 123(2) . . . . ?
O3 Ru S2 O12 109.9(3) . . . . ?
N1 Ru S2 O12 19.7(3) . . . . ?
S3 Ru S2 O12 -71.3(3) . . . . ?
S1 Ru S2 O12 -168.2(3) . . . . ?
O2 Ru S2 C3 0(2) . . . . ?
O3 Ru S2 C3 -12.9(4) . . . . ?
N1 Ru S2 C3 -103.1(4) . . . . ?
S3 Ru S2 C3 165.9(4) . . . . ?
S1 Ru S2 C3 69.0(4) . . . . ?
O2 Ru S2 C4 -113(2) . . . . ?
O3 Ru S2 C4 -125.5(4) . . . . ?
N1 Ru S2 C4 144.3(4) . . . . ?
S3 Ru S2 C4 53.3(4) . . . . ?
S1 Ru S2 C4 -43.6(4) . . . . ?
O2 Ru S3 O13 117.3(3) . . . . ?
O3 Ru S3 O13 98.0(19) . . . . ?
N1 Ru S3 O13 -150.4(3) . . . . ?
S2 Ru S3 O13 -61.9(3) . . . . ?
S1 Ru S3 O13 34.1(3) . . . . ?
O2 Ru S3 C5 -7.9(4) . . . . ?
O3 Ru S3 C5 -27.2(19) . . . . ?
N1 Ru S3 C5 84.4(4) . . . . ?
S2 Ru S3 C5 172.9(3) . . . . ?
S1 Ru S3 C5 -91.1(3) . . . . ?
O2 Ru S3 C6 -119.1(3) . . . . ?
O3 Ru S3 C6 -138.4(19) . . . . ?
N1 Ru S3 C6 -26.8(3) . . . . ?
S2 Ru S3 C6 61.7(3) . . . . ?
S1 Ru S3 C6 157.7(3) . . . . ?
O3 Ru O2 C9 -102.6(6) . . . . ?
N1 Ru O2 C9 -12.5(6) . . . . ?
S3 Ru O2 C9 78.6(6) . . . . ?
S2 Ru O2 C9 -116(2) . . . . ?
S1 Ru O2 C9 175.2(6) . . . . ?
O2 Ru O3 C7 103.1(6) . . . . ?
N1 Ru O3 C7 10.8(6) . . . . ?
S3 Ru O3 C7 122.5(18) . . . . ?
S2 Ru O3 C7 -77.6(5) . . . . ?
S1 Ru O3 C7 -173.2(6) . . . . ?
Ru O3 C7 O4 2.4(11) . . . . ?
Ru O3 C7 C8 -178.9(4) . . . 2_666 ?
Ru O2 C9 O1 -3.1(11) . . . . ?
Ru O2 C9 C8 179.4(4) . . . . ?
O1 C9 C8 C7 118.1(7) . . . 2_666 ?
O2 C9 C8 C7 -64.3(7) . . . 2_666 ?
O1 C9 C8 C10 -8.0(10) . . . . ?
O2 C9 C8 C10 169.6(6) . . . . ?
O1 C9 C8 C12 -110.8(8) . . . . ?
O2 C9 C8 C12 66.8(8) . . . . ?
C9 C8 C10 C11 -138.1(7) . . . . ?
C7 C8 C10 C11 96.5(7) 2_666 . . . ?
C12 C8 C10 C11 -18.8(6) . . . . ?
C8 C10 C11 C12 18.5(6) . . . . ?
C9 C8 C12 C11 136.9(7) . . . . ?
C7 C8 C12 C11 -94.1(7) 2_666 . . . ?
C10 C8 C12 C11 18.2(6) . . . . ?
C10 C11 C12 C8 -18.5(6) . . . . ?
